data_4037997
loop_
_publ_author_name
'He, Min'
'Chen, Nuan'
'Liu, Lala'
'Zhu, Yuqi'
'Li, Qing'
'Li, Hongguang'
'Lang, Ming'
'Wang, Jian'
'Peng, Shiyong'

_publ_section_title
;
 Synthesis of 3-Azabicyclo[m.2.0] Ring Systems via Copper-Catalyzed
 Cascade Reaction of Diazo Compounds with 1,n-Allenynes.
;
_journal_name_full 'The Journal of organic chemistry'
_journal_paper_doi 10.1021/acs.joc.0c00149
_journal_year 2020
_chemical_absolute_configuration ad
_chemical_formula_moiety 'C23 H22 I N O4 S'
_chemical_formula_sum 'C23 H22 I N O4 S'
_chemical_formula_weight 535.37
_space_group_crystal_system orthorhombic
_space_group_IT_number 19
_space_group_name_Hall 'P 2ac 2ab'
_space_group_name_H-M_alt 'P 21 21 21'
_atom_sites_solution_hydrogens geom
_atom_sites_solution_primary direct
_audit_creation_date 2019-06-24
_audit_creation_method
;
Olex2 1.2
(compiled 2018.05.29 svn.r3508 for OlexSys, GUI svn.r5506)
;
_cell_angle_alpha 90
_cell_angle_beta 90
_cell_angle_gamma 90
_cell_formula_units_Z 4
_cell_length_a 9.5993(11)
_cell_length_b 10.1443(11)
_cell_length_c 22.025(4)
_cell_measurement_reflns_used 3168
_cell_measurement_temperature 100.00(10)
_cell_measurement_theta_max 27.7640
_cell_measurement_theta_min 2.3140
_cell_volume 2144.8(5)
_computing_cell_refinement 'CrysAlisPro 1.171.38.43f (Rigaku OD, 2015)'
_computing_data_collection 'CrysAlisPro 1.171.38.43f (Rigaku OD, 2015)'
_computing_data_reduction 'CrysAlisPro 1.171.38.43f (Rigaku OD, 2015)'
_computing_molecular_graphics 'Olex2 (Dolomanov et al., 2009)'
_computing_publication_material 'Olex2 (Dolomanov et al., 2009)'
_computing_structure_refinement 'ShelXL (Sheldrick, 2015)'
_computing_structure_solution 'ShelXS (Sheldrick, 2008)'
_diffrn_ambient_environment N~2~
_diffrn_ambient_temperature 100.00(10)
_diffrn_detector 'CCD plate'
_diffrn_detector_area_resol_mean 5.2684
_diffrn_detector_type AtlasS2
_diffrn_measured_fraction_theta_full 1.000
_diffrn_measured_fraction_theta_max 1.000
_diffrn_measurement_details
;
List of Runs (angles in degrees, time in seconds):

  # Type    Start    End  Width  t~exp~   \w     \q     \k     \f   Frames
--------------------------------------------------------------------------
  1  \w    -19.00  29.00   1.00   10.00    --  -11.59 -99.00 120.00   48
  2  \w     56.00  84.00   1.00   10.00    --   11.74  37.00-180.00   28
  3  \w     -1.00  73.00   1.00   10.00    --   11.74  57.00 -90.00   74
;
_diffrn_measurement_device 'four-circle diffractometer'
_diffrn_measurement_device_type 'SuperNova, Dual, Cu at zero, AtlasS2'
_diffrn_measurement_method '\w scans'
_diffrn_orient_matrix_type 'CrysAlisPro convention (1999,Acta A55,543-557)'
_diffrn_orient_matrix_UB_11 -0.0156001000
_diffrn_orient_matrix_UB_12 -0.0682197000
_diffrn_orient_matrix_UB_13 0.0017145000
_diffrn_orient_matrix_UB_21 -0.0212480000
_diffrn_orient_matrix_UB_22 0.0078792000
_diffrn_orient_matrix_UB_23 0.0306995000
_diffrn_orient_matrix_UB_31 -0.0689949000
_diffrn_orient_matrix_UB_32 0.0129252000
_diffrn_orient_matrix_UB_33 -0.0097088000
_diffrn_radiation_monochromator mirror
_diffrn_radiation_probe x-ray
_diffrn_radiation_type MoK\a
_diffrn_radiation_wavelength 0.71073
_diffrn_reflns_av_R_equivalents 0.0525
_diffrn_reflns_av_unetI/netI 0.0900
_diffrn_reflns_Laue_measured_fraction_full 1.000
_diffrn_reflns_Laue_measured_fraction_max 1.000
_diffrn_reflns_limit_h_max 11
_diffrn_reflns_limit_h_min -8
_diffrn_reflns_limit_k_max 9
_diffrn_reflns_limit_k_min -12
_diffrn_reflns_limit_l_max 26
_diffrn_reflns_limit_l_min -21
_diffrn_reflns_number 7072
_diffrn_reflns_point_group_measured_fraction_full 0.975
_diffrn_reflns_point_group_measured_fraction_max 0.975
_diffrn_reflns_theta_full 24.998
_diffrn_reflns_theta_max 24.998
_diffrn_reflns_theta_min 2.210
_diffrn_source 'micro-focus sealed X-ray tube'
_diffrn_source_type 'SuperNova (Mo) X-ray Source'
_exptl_absorpt_coefficient_mu 1.621
_exptl_absorpt_correction_T_max 1.00000
_exptl_absorpt_correction_T_min 0.73209
_exptl_absorpt_correction_type multi-scan
_exptl_absorpt_process_details
;
CrysAlisPro 1.171.38.43f (Rigaku Oxford Diffraction, 2015)
Empirical absorption correction using spherical harmonics,
 implemented in SCALE3 ABSPACK scaling algorithm.
;
_exptl_crystal_colour colourless
_exptl_crystal_colour_primary colourless
_exptl_crystal_density_diffrn 1.658
_exptl_crystal_description block
_exptl_crystal_F_000 1072
_exptl_crystal_size_max 0.12
_exptl_crystal_size_mid 0.1
_exptl_crystal_size_min 0.09
_refine_diff_density_max 1.219
_refine_diff_density_min -0.632
_refine_diff_density_rms 0.124
_refine_ls_abs_structure_details
;
 Flack x determined using 1148 quotients [(I+)-(I-)]/[(I+)+(I-)]
 (Parsons, Flack and Wagner, Acta Cryst. B69 (2013) 249-259).
;
_refine_ls_abs_structure_Flack 0.07(3)
_refine_ls_extinction_method none
_refine_ls_goodness_of_fit_ref 1.082
_refine_ls_hydrogen_treatment constr
_refine_ls_matrix_type full
_refine_ls_number_parameters 273
_refine_ls_number_reflns 3681
_refine_ls_number_restraints 12
_refine_ls_restrained_S_all 1.082
_refine_ls_R_factor_all 0.0555
_refine_ls_R_factor_gt 0.0488
_refine_ls_shift/su_max 0.000
_refine_ls_shift/su_mean 0.000
_refine_ls_structure_factor_coef Fsqd
_refine_ls_weighting_details 'w=1/[\s^2^(Fo^2^)+(0.0173P)^2^+1.3679P] where P=(Fo^2^+2Fc^2^)/3'
_refine_ls_weighting_scheme calc
_refine_ls_wR_factor_gt 0.0853
_refine_ls_wR_factor_ref 0.0887
_reflns_Friedel_coverage 0.696
_reflns_Friedel_fraction_full 0.942
_reflns_Friedel_fraction_max 0.942
_reflns_number_gt 3352
_reflns_number_total 3681
_reflns_threshold_expression 'I > 2\s(I)'
_cod_data_source_file jo0c00149_si_002.cif
_cod_data_source_block p410
_cod_original_cell_volume 2144.7(5)
_cod_database_code 4037997
_shelx_shelxl_version_number 2018/3
_shelx_space_group_comment
;
The symmetry employed for this shelxl refinement is uniquely defined
by the following loop, which should always be used as a source of
symmetry information in preference to the above space-group names.
They are only intended as comments.
;
_shelx_estimated_absorpt_t_max 0.868
_shelx_estimated_absorpt_t_min 0.829
_reflns_odcompleteness_completeness 99.88
_reflns_odcompleteness_iscentric 1
_reflns_odcompleteness_theta 26.32
_olex2_refinement_description
;
1. Fixed Uiso
 At 1.2 times of:
  All C(H) groups, All C(H,H) groups
 At 1.5 times of:
  All C(H,H,H) groups
2. Uiso/Uaniso restraints and constraints
Uanis(C9) \\sim Ueq: with sigma of 0.002 and sigma for terminal atoms of 0.004
Uanis(C3) \\sim Ueq: with sigma of 0.002 and sigma for terminal atoms of 0.004
3.a Secondary CH2 refined with riding coordinates:
 C7(H7A,H7B), C5(H5A,H5B), C6(H6A,H6B)
3.b Aromatic/amide H refined with riding coordinates:
 C21(H21), C22(H22), C1(H1), C4(H4), C13(H13), C15(H15), C16(H16), C12(H12),
 C18(H18), C19(H19)
3.c Idealised Me refined as rotating group:
 C23(H23A,H23B,H23C), C10(H10A,H10B,H10C)
;
_olex2_submission_special_instructions 'No special instructions were received'
_oxdiff_exptl_absorpt_empirical_details
;
Empirical correction (ABSPACK) includes:
- Absorption correction using spherical harmonics
- Frame scaling
;
_oxdiff_exptl_absorpt_empirical_full_max 1.262
_oxdiff_exptl_absorpt_empirical_full_min 0.860

loop_
_space_group_symop_operation_xyz
'x, y, z'
'-x+1/2, -y, z+1/2'
'-x, y+1/2, -z+1/2'
'x+1/2, -y+1/2, -z'

loop_
_atom_site_label
_atom_site_type_symbol
_atom_site_fract_x
_atom_site_fract_y
_atom_site_fract_z
_atom_site_U_iso_or_equiv
_atom_site_adp_type
_atom_site_occupancy
_atom_site_site_symmetry_order
_atom_site_calc_flag
_atom_site_refinement_flags_posn
_atom_site_refinement_flags_adp
_atom_site_refinement_flags_occupancy
_atom_site_disorder_assembly
_atom_site_disorder_group
I1 I 0.68222(6) 0.29449(6) 0.59410(3) 0.01770(18) Uani 1 1 d . . . . .
S1 S -0.0400(2) 1.0482(2) 0.70449(12) 0.0143(6) Uani 1 1 d . . . . .
O2 O 0.1259(6) 0.6243(7) 0.4425(3) 0.0207(17) Uani 1 1 d . . . . .
O4 O -0.1021(6) 0.9728(7) 0.7521(3) 0.0172(16) Uani 1 1 d . . . . .
O3 O -0.0950(6) 1.1739(6) 0.6885(3) 0.0166(16) Uani 1 1 d . . . . .
O1 O -0.0413(7) 0.4919(7) 0.4781(3) 0.0227(17) Uani 1 1 d . . . . .
N1 N -0.0477(8) 0.9557(8) 0.6432(4) 0.0144(18) Uani 1 1 d . . . . .
C8 C 0.1110(9) 0.6031(10) 0.5487(5) 0.011(2) Uani 1 1 d . . . . .
C14 C 0.4966(9) 0.3970(9) 0.5772(4) 0.011(2) Uani 1 1 d . . . . .
C21 C 0.3445(8) 1.2035(10) 0.7155(4) 0.015(2) Uani 1 1 d . . . . .
H21 H 0.388731 1.281348 0.704344 0.018 Uiso 1 1 calc R . . . .
C22 C 0.2031(9) 1.1864(9) 0.7029(4) 0.014(2) Uani 1 1 d . . . . .
H22 H 0.153083 1.251458 0.682638 0.017 Uiso 1 1 calc R . . . .
C2 C 0.0063(9) 0.7344(9) 0.6107(4) 0.011(2) Uani 1 1 d . . . . .
C1 C -0.0539(9) 0.8176(10) 0.6493(4) 0.014(2) Uani 1 1 d . . . . .
H1 H -0.102684 0.782787 0.682011 0.017 Uiso 1 1 calc R . . . .
C4 C 0.1703(11) 0.8591(9) 0.5390(4) 0.017(2) Uani 1 1 d . . . . .
H4 H 0.234094 0.849401 0.507596 0.020 Uiso 1 1 calc R . . . .
C13 C 0.3767(9) 0.3284(9) 0.5638(4) 0.014(2) Uani 1 1 d . . . . .
H13 H 0.378235 0.236990 0.560759 0.017 Uiso 1 1 calc R . . . .
C9 C 0.0538(10) 0.5660(9) 0.4867(4) 0.013(2) Uani 1 1 d . U . . .
C15 C 0.4951(9) 0.5316(9) 0.5820(4) 0.014(2) Uani 1 1 d . . . . .
H15 H 0.575777 0.577391 0.592061 0.016 Uiso 1 1 calc R . . . .
C3 C 0.1068(9) 0.7533(9) 0.5602(5) 0.014(2) Uani 1 1 d . U . . .
C11 C 0.2495(10) 0.5339(10) 0.5587(4) 0.012(2) Uani 1 1 d . . . . .
C7 C 0.0039(9) 0.5857(9) 0.6024(5) 0.015(2) Uani 1 1 d . . . . .
H7A H -0.085872 0.551157 0.589919 0.019 Uiso 1 1 calc R . . . .
H7B H 0.040587 0.537002 0.636811 0.019 Uiso 1 1 calc R . . . .
C16 C 0.3710(10) 0.5991(10) 0.5716(4) 0.015(2) Uani 1 1 d . . . . .
H16 H 0.370524 0.690644 0.573432 0.018 Uiso 1 1 calc R . . . .
C17 C 0.1382(10) 1.0703(9) 0.7212(5) 0.017(2) Uani 1 1 d . . . . .
C5 C 0.1437(9) 0.9920(9) 0.5634(5) 0.017(2) Uani 1 1 d . . . . .
H5A H 0.165251 1.056414 0.532235 0.020 Uiso 1 1 calc R . . . .
H5B H 0.206075 1.007534 0.597295 0.020 Uiso 1 1 calc R . . . .
C12 C 0.2529(10) 0.3976(10) 0.5549(4) 0.015(2) Uani 1 1 d . . . . .
H12 H 0.171398 0.351650 0.546238 0.018 Uiso 1 1 calc R . . . .
C20 C 0.4186(9) 1.1060(10) 0.7442(5) 0.017(2) Uani 1 1 d . . . . .
C18 C 0.2108(9) 0.9719(10) 0.7498(5) 0.017(2) Uani 1 1 d . . . . .
H18 H 0.166950 0.893959 0.761210 0.020 Uiso 1 1 calc R . . . .
C6 C -0.0069(9) 1.0136(9) 0.5848(5) 0.014(2) Uani 1 1 d . . . . .
H6A H -0.023166 1.107814 0.586972 0.017 Uiso 1 1 calc R . . . .
H6B H -0.068596 0.978729 0.553819 0.017 Uiso 1 1 calc R . . . .
C19 C 0.3524(9) 0.9915(10) 0.7614(5) 0.018(3) Uani 1 1 d . . . . .
H19 H 0.402879 0.926069 0.781130 0.022 Uiso 1 1 calc R . . . .
C23 C 0.5733(9) 1.1253(11) 0.7579(5) 0.023(2) Uani 1 1 d . . . . .
H23A H 0.618857 1.161727 0.722952 0.034 Uiso 1 1 calc GR . . . .
H23B H 0.614556 1.041895 0.767858 0.034 Uiso 1 1 calc GR . . . .
H23C H 0.583538 1.184560 0.791645 0.034 Uiso 1 1 calc GR . . . .
C10 C 0.0813(11) 0.5930(11) 0.3810(5) 0.025(3) Uani 1 1 d . . . . .
H10A H 0.136289 0.642098 0.352486 0.037 Uiso 1 1 calc GR . . . .
H10B H -0.015145 0.615733 0.376206 0.037 Uiso 1 1 calc GR . . . .
H10C H 0.093327 0.500331 0.373748 0.037 Uiso 1 1 calc GR . . . .

loop_
_atom_site_aniso_label
_atom_site_aniso_U_11
_atom_site_aniso_U_22
_atom_site_aniso_U_33
_atom_site_aniso_U_23
_atom_site_aniso_U_13
_atom_site_aniso_U_12
I1 0.0139(3) 0.0193(3) 0.0200(3) 0.0014(3) -0.0019(3) 0.0036(3)
S1 0.0100(12) 0.0169(13) 0.0160(14) -0.0034(11) -0.0006(10) 0.0040(10)
O2 0.021(4) 0.030(4) 0.011(4) -0.005(3) -0.001(3) 0.000(3)
O4 0.014(3) 0.024(4) 0.014(4) -0.004(3) 0.002(3) -0.004(3)
O3 0.018(3) 0.004(4) 0.028(4) -0.007(3) 0.000(3) -0.002(3)
O1 0.016(4) 0.033(5) 0.019(4) -0.008(3) -0.003(3) -0.006(3)
N1 0.014(4) 0.020(5) 0.010(5) 0.003(4) 0.000(3) 0.001(4)
C8 0.005(4) 0.011(5) 0.016(6) 0.000(5) -0.002(4) -0.003(4)
C14 0.006(5) 0.016(5) 0.012(6) 0.003(4) -0.002(4) 0.004(4)
C21 0.011(5) 0.015(4) 0.018(5) 0.000(5) 0.003(4) -0.003(5)
C22 0.012(5) 0.013(5) 0.016(5) -0.005(4) -0.002(4) 0.004(4)
C2 0.011(4) 0.014(5) 0.008(5) 0.002(4) -0.002(4) -0.003(4)
C1 0.010(5) 0.021(6) 0.012(5) 0.004(4) 0.002(4) 0.002(4)
C4 0.012(5) 0.019(5) 0.020(6) -0.006(4) -0.003(5) 0.004(5)
C13 0.011(4) 0.016(6) 0.015(6) 0.000(4) -0.005(4) 0.005(4)
C9 0.014(3) 0.012(3) 0.015(3) 0.000(2) 0.001(2) 0.004(2)
C15 0.011(5) 0.016(5) 0.014(6) 0.003(4) -0.005(4) -0.006(4)
C3 0.012(3) 0.016(3) 0.014(3) 0.002(2) -0.002(2) 0.000(2)
C11 0.019(5) 0.011(5) 0.007(5) 0.001(4) 0.001(4) 0.006(4)
C7 0.011(5) 0.019(5) 0.017(6) 0.003(5) 0.000(4) -0.003(4)
C16 0.017(5) 0.011(5) 0.017(6) 0.001(4) -0.001(4) -0.004(4)
C17 0.022(6) 0.011(5) 0.016(6) 0.002(4) 0.001(4) 0.004(4)
C5 0.013(6) 0.022(6) 0.015(6) 0.006(4) 0.003(4) -0.005(4)
C12 0.015(5) 0.013(5) 0.018(6) 0.005(5) 0.001(4) 0.001(4)
C20 0.012(5) 0.024(6) 0.016(6) -0.004(5) 0.006(4) 0.000(4)
C18 0.010(5) 0.020(5) 0.020(6) 0.000(5) -0.001(4) -0.003(4)
C6 0.013(5) 0.012(5) 0.018(6) 0.000(5) -0.004(4) 0.003(4)
C19 0.018(6) 0.017(6) 0.019(6) 0.009(4) 0.002(4) 0.003(4)
C23 0.011(5) 0.033(7) 0.025(7) 0.001(5) -0.003(5) 0.000(5)
C10 0.031(6) 0.029(7) 0.013(6) -0.007(5) -0.003(5) 0.009(5)

loop_
_atom_type_symbol
_atom_type_description
_atom_type_scat_dispersion_real
_atom_type_scat_dispersion_imag
_atom_type_scat_source
C C 0.0033 0.0016 'International Tables Vol C Tables 4.2.6.8 and 6.1.1.4'
H H 0.0000 0.0000 'International Tables Vol C Tables 4.2.6.8 and 6.1.1.4'
I I -0.4742 1.8119 'International Tables Vol C Tables 4.2.6.8 and 6.1.1.4'
N N 0.0061 0.0033 'International Tables Vol C Tables 4.2.6.8 and 6.1.1.4'
O O 0.0106 0.0060 'International Tables Vol C Tables 4.2.6.8 and 6.1.1.4'
S S 0.1246 0.1234 'International Tables Vol C Tables 4.2.6.8 and 6.1.1.4'

loop_
_geom_angle_atom_site_label_1
_geom_angle_atom_site_label_2
_geom_angle_atom_site_label_3
_geom_angle
_geom_angle_site_symmetry_1
_geom_angle_site_symmetry_3
_geom_angle_publ_flag
O4 S1 N1 106.1(4) . . ?
O4 S1 C17 108.6(4) . . ?
O3 S1 O4 120.4(4) . . ?
O3 S1 N1 106.9(4) . . ?
O3 S1 C17 107.3(4) . . ?
N1 S1 C17 106.7(4) . . ?
C9 O2 C10 115.4(8) . . ?
C1 N1 S1 119.4(7) . . ?
C1 N1 C6 119.5(8) . . ?
C6 N1 S1 118.6(6) . . ?
C9 C8 C3 112.5(8) . . ?
C9 C8 C11 109.4(8) . . ?
C9 C8 C7 114.3(8) . . ?
C3 C8 C7 88.3(7) . . ?
C11 C8 C3 117.0(8) . . ?
C11 C8 C7 114.1(8) . . ?
C13 C14 I1 119.9(7) . . ?
C15 C14 I1 119.3(6) . . ?
C15 C14 C13 120.7(8) . . ?
C22 C21 H21 119.8 . . ?
C20 C21 H21 119.8 . . ?
C20 C21 C22 120.4(9) . . ?
C21 C22 H22 120.6 . . ?
C17 C22 C21 118.8(9) . . ?
C17 C22 H22 120.6 . . ?
C1 C2 C3 132.8(9) . . ?
C1 C2 C7 134.5(9) . . ?
C3 C2 C7 92.8(7) . . ?
N1 C1 H1 118.2 . . ?
C2 C1 N1 123.6(9) . . ?
C2 C1 H1 118.2 . . ?
C3 C4 H4 118.8 . . ?
C3 C4 C5 122.4(9) . . ?
C5 C4 H4 118.8 . . ?
C14 C13 H13 120.4 . . ?
C14 C13 C12 119.2(9) . . ?
C12 C13 H13 120.4 . . ?
O2 C9 C8 111.0(8) . . ?
O1 C9 O2 124.1(9) . . ?
O1 C9 C8 125.0(9) . . ?
C14 C15 H15 120.5 . . ?
C14 C15 C16 119.1(8) . . ?
C16 C15 H15 120.5 . . ?
C2 C3 C8 90.8(7) . . ?
C4 C3 C8 137.0(9) . . ?
C4 C3 C2 132.1(9) . . ?
C16 C11 C8 123.5(8) . . ?
C16 C11 C12 118.3(9) . . ?
C12 C11 C8 118.2(8) . . ?
C8 C7 H7A 113.9 . . ?
C8 C7 H7B 113.9 . . ?
C2 C7 C8 88.2(7) . . ?
C2 C7 H7A 113.9 . . ?
C2 C7 H7B 113.9 . . ?
H7A C7 H7B 111.2 . . ?
C15 C16 H16 119.2 . . ?
C11 C16 C15 121.7(9) . . ?
C11 C16 H16 119.2 . . ?
C22 C17 S1 118.7(7) . . ?
C18 C17 S1 119.7(7) . . ?
C18 C17 C22 121.5(9) . . ?
C4 C5 H5A 108.8 . . ?
C4 C5 H5B 108.8 . . ?
C4 C5 C6 113.9(8) . . ?
H5A C5 H5B 107.7 . . ?
C6 C5 H5A 108.8 . . ?
C6 C5 H5B 108.8 . . ?
C13 C12 H12 119.6 . . ?
C11 C12 C13 120.9(9) . . ?
C11 C12 H12 119.6 . . ?
C21 C20 C19 119.7(9) . . ?
C21 C20 C23 120.2(9) . . ?
C19 C20 C23 120.1(9) . . ?
C17 C18 H18 120.8 . . ?
C17 C18 C19 118.3(9) . . ?
C19 C18 H18 120.8 . . ?
N1 C6 C5 117.6(8) . . ?
N1 C6 H6A 107.9 . . ?
N1 C6 H6B 107.9 . . ?
C5 C6 H6A 107.9 . . ?
C5 C6 H6B 107.9 . . ?
H6A C6 H6B 107.2 . . ?
C20 C19 C18 121.3(9) . . ?
C20 C19 H19 119.4 . . ?
C18 C19 H19 119.4 . . ?
C20 C23 H23A 109.5 . . ?
C20 C23 H23B 109.5 . . ?
C20 C23 H23C 109.5 . . ?
H23A C23 H23B 109.5 . . ?
H23A C23 H23C 109.5 . . ?
H23B C23 H23C 109.5 . . ?
O2 C10 H10A 109.5 . . ?
O2 C10 H10B 109.5 . . ?
O2 C10 H10C 109.5 . . ?
H10A C10 H10B 109.5 . . ?
H10A C10 H10C 109.5 . . ?
H10B C10 H10C 109.5 . . ?

loop_
_geom_bond_atom_site_label_1
_geom_bond_atom_site_label_2
_geom_bond_distance
_geom_bond_site_symmetry_2
_geom_bond_publ_flag
I1 C14 2.096(8) . ?
S1 O4 1.429(7) . ?
S1 O3 1.424(6) . ?
S1 N1 1.646(8) . ?
S1 C17 1.764(10) . ?
O2 C9 1.332(11) . ?
O2 C10 1.457(11) . ?
O1 C9 1.198(11) . ?
N1 C1 1.409(12) . ?
N1 C6 1.467(12) . ?
C8 C9 1.519(14) . ?
C8 C3 1.545(13) . ?
C8 C11 1.520(12) . ?
C8 C7 1.579(13) . ?
C14 C13 1.377(12) . ?
C14 C15 1.370(13) . ?
C21 H21 0.9300 . ?
C21 C22 1.396(12) . ?
C21 C20 1.372(14) . ?
C22 H22 0.9300 . ?
C22 C17 1.392(13) . ?
C2 C1 1.329(12) . ?
C2 C3 1.484(13) . ?
C2 C7 1.520(13) . ?
C1 H1 0.9300 . ?
C4 H4 0.9300 . ?
C4 C3 1.319(13) . ?
C4 C5 1.473(13) . ?
C13 H13 0.9300 . ?
C13 C12 1.394(12) . ?
C15 H15 0.9300 . ?
C15 C16 1.393(12) . ?
C11 C16 1.370(12) . ?
C11 C12 1.385(13) . ?
C7 H7A 0.9700 . ?
C7 H7B 0.9700 . ?
C16 H16 0.9300 . ?
C17 C18 1.371(13) . ?
C5 H5A 0.9700 . ?
C5 H5B 0.9700 . ?
C5 C6 1.536(12) . ?
C12 H12 0.9300 . ?
C20 C19 1.377(14) . ?
C20 C23 1.528(12) . ?
C18 H18 0.9300 . ?
C18 C19 1.397(13) . ?
C6 H6A 0.9700 . ?
C6 H6B 0.9700 . ?
C19 H19 0.9300 . ?
C23 H23A 0.9600 . ?
C23 H23B 0.9600 . ?
C23 H23C 0.9600 . ?
C10 H10A 0.9600 . ?
C10 H10B 0.9600 . ?
C10 H10C 0.9600 . ?
